data_1571772
loop_
_publ_author_name
'Sobczak, Szymon'
'Katrusiak, Andrzej'

_publ_section_title
;
 Structural insight into piezo-solvatochromism of Reichardt's dye.
;
_journal_coeditor_code LT5066
_journal_issue 4
_journal_name_full IUCrJ
_journal_paper_doi 10.1107/S2052252524004603
_journal_volume 11
_journal_year 2024
_chemical_formula_moiety 'C29 H21 N O, 6(O)'
_chemical_formula_sum 'C29 H21 N O7'
_chemical_formula_weight 495.47
_chemical_name_common
;
ET(1)*6H2O
;
_chemical_name_systematic
;
4-(2,4,6-triphenylpyridinium-1-yl)-phenolate hexahydrate
;
_chemical_properties_physical Moisture-sensitive
_space_group_crystal_system orthorhombic
_space_group_IT_number 20
_space_group_name_Hall 'C 2c 2'
_space_group_name_H-M_alt 'C 2 2 21'
_atom_sites_solution_hydrogens geom
_audit_creation_date 2024-02-15
_audit_creation_method
;
Olex2 1.5
(compiled 2023.08.24 svn.re1ec1418 for OlexSys, GUI svn.r6817)
;
_audit_update_record
;
2024-02-20 deposited with the CCDC. 2024-02-20 downloaded from the CCDC.
;
_cell_angle_alpha 90
_cell_angle_beta 90
_cell_angle_gamma 90
_cell_formula_units_Z 4
_cell_length_a 15.311(4)
_cell_length_b 23.948(6)
_cell_length_c 7.27(2)
_cell_measurement_reflns_used 524
_cell_measurement_temperature 293.00
_cell_measurement_theta_max 26.372
_cell_measurement_theta_min 2.4680
_cell_volume 2666(7)
_computing_molecular_graphics 'Olex2 1.5 (Dolomanov et al., 2009)'
_computing_publication_material 'Olex2 1.5 (Dolomanov et al., 2009)'
_computing_structure_refinement 'SHELXL 2018/3 (Sheldrick, 2015)'
_diffrn_ambient_temperature 293(2)
_diffrn_measured_fraction_theta_full 0.411
_diffrn_measured_fraction_theta_max 0.242
_diffrn_measurement_device 'four-circle diffractometer'
_diffrn_measurement_device_type 'New Xcalibur, EosS2'
_diffrn_measurement_method '\w scans'
_diffrn_radiation_type MoK\a
_diffrn_radiation_wavelength 0.71073
_diffrn_reflns_av_R_equivalents 0.2098
_diffrn_reflns_av_unetI/netI 0.2536
_diffrn_reflns_Laue_measured_fraction_full 0.411
_diffrn_reflns_Laue_measured_fraction_max 0.242
_diffrn_reflns_limit_h_max 16
_diffrn_reflns_limit_h_min -18
_diffrn_reflns_limit_k_max 28
_diffrn_reflns_limit_k_min -29
_diffrn_reflns_limit_l_max 1
_diffrn_reflns_limit_l_min -1
_diffrn_reflns_number 6172
_diffrn_reflns_point_group_measured_fraction_full 0.356
_diffrn_reflns_point_group_measured_fraction_max 0.194
_diffrn_reflns_theta_full 25.000
_diffrn_reflns_theta_max 26.325
_diffrn_reflns_theta_min 1.579
_exptl_absorpt_coefficient_mu 0.089
_exptl_absorpt_correction_T_max 0.981
_exptl_absorpt_correction_T_min 0.965
_exptl_absorpt_correction_type gaussian
_exptl_crystal_colour 'clear red'
_exptl_crystal_colour_lustre clear
_exptl_crystal_colour_primary red
_exptl_crystal_density_diffrn 1.235
_exptl_crystal_description block
_exptl_crystal_F_000 1032
_exptl_crystal_preparation solvatochromic
_exptl_crystal_recrystallization_method 'crystallized at high pressure'
_exptl_crystal_size_max 0.22
_exptl_crystal_size_mid 0.14
_exptl_crystal_size_min 0.1
_refine_diff_density_max 0.207
_refine_diff_density_min -0.131
_refine_diff_density_rms 0.051
_refine_ls_abs_structure_details
;
 Flack x determined using 49 quotients [(I+)-(I-)]/[(I+)+(I-)]
 (Parsons, Flack and Wagner, Acta Cryst. B69 (2013) 249-259).
;
_refine_ls_abs_structure_Flack 10.0(10)
_refine_ls_extinction_coef 0.18(7)
_refine_ls_extinction_expression Fc^*^=kFc[1+0.001xFc^2^\l^3^/sin(2\q)]^-1/4^
_refine_ls_extinction_method 'SHELXL-2018/3 (Sheldrick 2018)'
_refine_ls_goodness_of_fit_ref 1.276
_refine_ls_hydrogen_treatment constr
_refine_ls_matrix_type full
_refine_ls_number_parameters 149
_refine_ls_number_reflns 526
_refine_ls_number_restraints 501
_refine_ls_restrained_S_all 0.929
_refine_ls_R_factor_all 0.2641
_refine_ls_R_factor_gt 0.1369
_refine_ls_shift/su_max 0.000
_refine_ls_shift/su_mean 0.000
_refine_ls_structure_factor_coef Fsqd
_refine_ls_weighting_details 'w=1/[\s^2^(Fo^2^)+(0.2000P)^2^] where P=(Fo^2^+2Fc^2^)/3'
_refine_ls_weighting_scheme calc
_refine_ls_wR_factor_gt 0.3215
_refine_ls_wR_factor_ref 0.3781
_reflns_Friedel_coverage 0.395
_reflns_Friedel_fraction_full 0.267
_reflns_Friedel_fraction_max 0.128
_reflns_number_gt 242
_reflns_number_total 526
_reflns_threshold_expression 'I > 2\s(I)'
_cod_data_source_file lt5066.cif
_cod_data_source_block et1_acetone_0_22gpa
_cod_original_cell_volume 2664(9)
_cod_database_code 1571772
_shelx_shelxl_version_number 2018/3
_shelx_space_group_comment
;
The symmetry employed for this shelxl refinement is uniquely defined
by the following loop, which should always be used as a source of
symmetry information in preference to the above space-group names.
They are only intended as comments.
;
_shelx_estimated_absorpt_t_max 0.991
_shelx_estimated_absorpt_t_min 0.981
_exptl_absorpt_special_details
;
Data were collected at room temperature (295(2) K) and pressure of 0.22(2) GPa
(220000 kPa).
;
_olex2_refinement_description
;
1. Fixed Uiso
 At 1.2 times of:
  All C(H) groups
2. Restrained distances
 C17-O1
 1.3 with sigma of 0.06
 C7-C6 \\sim C6-C5 \\sim C5-C4 \\sim C15-C17 \\sim C15-C16 \\sim C16-C14 \\sim
C8-C13 \\sim C13-C12 \\sim C12-
 C11 \\sim C11-C10 \\sim C9-C10 \\sim C9-C8 \\sim C2-C1 \\sim C3-C2
 with sigma of 0.02
 C15-C15_$1 \\sim C16-C16_$1 \\sim C1-C1_$1 \\sim C2-C2_$1 \\sim C5-C5_$1 \\sim
C6-C6_$1
 with sigma of 0.02
3. Restrained planarity
 C5_$1, C6_$1, C4, C5, C6, C7
 with sigma of 0.1
 C1, C2, N1, C1_$1, C2_$1, C3
 with sigma of 0.1
4. Rigid bond restraints
 C4, C3, C5, C2, C6, C1, C7, N1, C8, C14, C9, C13, C16, C10, C12, C15, C11,
 C17, O1
 with sigma for 1-2 distances of 0.01 and sigma for 1-3 distances of 0.01
5. Uiso/Uaniso restraints and constraints
N1 \\sim C4 \\sim C3 \\sim C5 \\sim C2 \\sim C6 \\sim C1 \\sim C7 \\sim C8
\\sim C14 \\sim C9 \\sim C13 \\sim C16 \\sim C10 \\sim C12 \\sim C15 \\sim C11
\\sim C17 \\sim O1: within 2A with sigma of 0.04 and sigma for terminal atoms
of 0.08 within 2A
Uanis(N1) \\sim Ueq, Uanis(C4) \\sim Ueq, Uanis(C3) \\sim Ueq, Uanis(C5) \\sim
Ueq, Uanis(C2) \\sim Ueq, Uanis(C6) \\sim Ueq, Uanis(C1) \\sim Ueq, Uanis(C7)
\\sim Ueq, Uanis(C8) \\sim Ueq, Uanis(C14) \\sim Ueq, Uanis(C9) \\sim Ueq,
Uanis(C13) \\sim Ueq, Uanis(C16) \\sim Ueq, Uanis(C10) \\sim Ueq, Uanis(C12)
\\sim Ueq, Uanis(C15) \\sim Ueq, Uanis(C11) \\sim Ueq, Uanis(C17) \\sim Ueq,
Uanis(O1) \\sim Ueq: with sigma of 0.1 and sigma for terminal atoms of 0.2
Uanis(C5) \\sim Ueq, Uanis(C6) \\sim Ueq, Uanis(C7) \\sim Ueq, Uanis(C5) \\sim
Ueq, Uanis(C6) \\sim Ueq: with sigma of 0.01 and sigma for terminal atoms of
0.02
6. Rigid body (RIGU) restrains
 C16, C4, C3, C5, C2, C6, C1, C7, N1, C8, C14, C9, C13, C10, C12, C15, C11,
 C17, O1
 with sigma for 1-2 distances of 0.004 and sigma for 1-3 distances of 0.004
7. Others
 Fixed Sof: O3W(0.5) O4W(0.5)
 Fixed X: C4(0)
 Fixed Z: C4(0.75)
8.a Aromatic/amide H refined with riding coordinates:
 C2(H2), C13(H13), C12(H12), C11(H11), C10(H10), C9(H9), C5(H5), C6(H6),
 C7(H7), C16(H16), C15(H15)
8.b Fitted hexagon refined as free rotating group:
 C8(C13,C12,C11,C10,C9)
;
_olex2_submission_special_instructions 'No special instructions were received'

loop_
_space_group_symop_operation_xyz
'x, y, z'
'-x, -y, z+1/2'
'x, -y, -z'
'-x, y, -z+1/2'
'x+1/2, y+1/2, z'
'-x+1/2, -y+1/2, z+1/2'
'x+1/2, -y+1/2, -z'
'-x+1/2, y+1/2, -z+1/2'

loop_
_atom_site_label
_atom_site_type_symbol
_atom_site_fract_x
_atom_site_fract_y
_atom_site_fract_z
_atom_site_U_iso_or_equiv
_atom_site_adp_type
_atom_site_occupancy
_atom_site_site_symmetry_order
_atom_site_calc_flag
_atom_site_refinement_flags_posn
_atom_site_refinement_flags_adp
_atom_site_refinement_flags_occupancy
_atom_site_disorder_assembly
_atom_site_disorder_group
C4 C 0.000000 -0.0205(14) 0.750000 0.099(17) Uani 1 2 d DS TU P . .
N1 N 0.000000 0.1555(10) 0.750000 0.08(2) Uani 1 2 d S TU P . .
C1 C 0.0768(10) 0.1284(8) 0.717(8) 0.073(18) Uani 1 1 d D U . . .
C14 C 0.000000 0.2162(13) 0.750000 0.07(2) Uani 1 2 d DS TU P . .
C2 C 0.0770(9) 0.0712(8) 0.719(8) 0.07(2) Uani 1 1 d D U . . .
H2 H 0.129078 0.052205 0.699256 0.082 Uiso 1 1 calc R U . . .
C8 C 0.1632(10) 0.1569(9) 0.728(8) 0.079(18) Uani 1 1 d DG U . . .
C13 C 0.1877(12) 0.1959(9) 0.860(7) 0.11(2) Uani 1 1 d DG U . . .
H13 H 0.148808 0.206124 0.951996 0.126 Uiso 1 1 calc R U . . .
C12 C 0.2705(13) 0.2197(8) 0.854(7) 0.10(2) Uani 1 1 d DG U . . .
H12 H 0.286952 0.245799 0.941701 0.118 Uiso 1 1 calc R U . . .
C11 C 0.3287(10) 0.2044(10) 0.716(8) 0.12(2) Uani 1 1 d DG U . . .
H11 H 0.384073 0.220339 0.711419 0.145 Uiso 1 1 calc R U . . .
C10 C 0.3041(11) 0.1654(10) 0.584(7) 0.09(2) Uani 1 1 d DG U . . .
H10 H 0.343051 0.155203 0.491430 0.106 Uiso 1 1 calc R U . . .
C9 C 0.2214(12) 0.1416(8) 0.590(7) 0.10(2) Uani 1 1 d DG U . . .
H9 H 0.204907 0.115527 0.501722 0.118 Uiso 1 1 calc R U . . .
C3 C 0.000000 0.0407(12) 0.750000 0.09(2) Uani 1 2 d DS TU P . .
C17 C 0.000000 0.3359(16) 0.750000 0.12(3) Uani 1 2 d DS TU P . .
C5 C -0.0610(18) -0.0515(11) 0.648(5) 0.112(11) Uani 1 1 d D U . . .
H5 H -0.102393 -0.032644 0.577638 0.134 Uiso 1 1 calc R U . . .
O1 O 0.000000 0.3885(12) 0.750000 0.18(4) Uani 1 2 d DS TU P . .
C6 C -0.0613(18) -0.1098(11) 0.648(6) 0.128(12) Uani 1 1 d D U . . .
H6 H -0.102557 -0.129168 0.578765 0.153 Uiso 1 1 calc R U . . .
C7 C 0.000000 -0.1385(16) 0.750000 0.131(15) Uani 1 2 d DS TU P . .
H7 H 0.000000 -0.177331 0.750000 0.157 Uiso 1 2 calc R U P . .
O2W O 0.309(3) 0.0729(17) 1.075(16) 0.249(18) Uiso 1 1 d . . . . .
O3W O 0.292(3) 0.037(2) 0.72(2) 0.126(17) Uiso 0.5 1 d . . P . .
O4W O 0.264(3) 0.000(2) 0.765(18) 0.16(2) Uiso 0.5 1 d . . P . .
O1W O 0.4613(19) 0.0562(13) 0.611(16) 0.202(17) Uiso 1 1 d . . . . .
C16 C 0.0284(14) 0.2462(8) 0.597(3) 0.07(2) Uani 1 1 d D U . . .
H16 H 0.046778 0.227065 0.492080 0.087 Uiso 1 1 calc R U . . .
C15 C 0.0298(17) 0.3052(9) 0.598(3) 0.09(2) Uani 1 1 d D U . . .
H15 H 0.050896 0.324122 0.495526 0.112 Uiso 1 1 calc R U . . .

loop_
_atom_site_aniso_label
_atom_site_aniso_U_11
_atom_site_aniso_U_22
_atom_site_aniso_U_33
_atom_site_aniso_U_23
_atom_site_aniso_U_13
_atom_site_aniso_U_12
C4 0.11(2) 0.077(12) 0.11(5) 0.000 0.00(2) 0.000
N1 0.070(10) 0.065(11) 0.10(6) 0.000 0.01(2) 0.000
C1 0.074(9) 0.070(9) 0.08(5) 0.003(19) 0.002(18) 0.011(7)
C14 0.037(17) 0.065(11) 0.09(6) 0.000 -0.01(3) 0.000
C2 0.066(11) 0.069(9) 0.07(6) 0.00(2) -0.01(3) 0.012(8)
C8 0.074(10) 0.082(14) 0.08(5) 0.00(2) 0.002(18) 0.005(9)
C13 0.083(12) 0.13(2) 0.10(6) -0.03(3) -0.01(2) -0.004(12)
C12 0.072(13) 0.131(19) 0.09(6) -0.02(3) -0.03(2) 0.004(13)
C11 0.101(19) 0.15(3) 0.11(6) -0.02(3) 0.01(2) -0.014(16)
C10 0.070(11) 0.100(19) 0.10(6) 0.00(3) 0.00(2) 0.021(11)
C9 0.076(12) 0.116(18) 0.10(6) -0.02(2) 0.01(2) 0.013(12)
C3 0.083(14) 0.077(11) 0.10(6) 0.000 0.01(3) 0.000
C17 0.19(4) 0.065(15) 0.09(7) 0.000 -0.03(4) 0.000
C5 0.119(15) 0.105(11) 0.11(2) -0.007(12) 0.005(14) -0.015(9)
O1 0.34(4) 0.065(14) 0.14(11) 0.000 0.03(6) 0.000
C6 0.147(15) 0.111(11) 0.126(19) -0.013(12) -0.011(13) -0.011(10)
C7 0.138(18) 0.124(16) 0.13(2) 0.000 0.002(13) 0.000
C16 0.054(15) 0.071(11) 0.09(6) 0.000(14) -0.01(2) -0.015(11)
C15 0.11(2) 0.072(11) 0.10(7) 0.006(15) -0.03(3) 0.002(13)

loop_
_atom_type_symbol
_atom_type_description
_atom_type_scat_dispersion_real
_atom_type_scat_dispersion_imag
_atom_type_scat_source
C C 0.0033 0.0016 'International Tables Vol C Tables 4.2.6.8 and 6.1.1.4'
H H 0.0000 0.0000 'International Tables Vol C Tables 4.2.6.8 and 6.1.1.4'
N N 0.0061 0.0033 'International Tables Vol C Tables 4.2.6.8 and 6.1.1.4'
O O 0.0106 0.0060 'International Tables Vol C Tables 4.2.6.8 and 6.1.1.4'

loop_
_geom_angle_atom_site_label_1
_geom_angle_atom_site_label_2
_geom_angle_atom_site_label_3
_geom_angle
_geom_angle_site_symmetry_1
_geom_angle_site_symmetry_3
_geom_angle_publ_flag
C5 C4 C3 121.9(13) . . ?
C5 C4 C3 121.9(13) 4_556 . ?
C5 C4 C5 116(3) . 4_556 ?
C1 N1 C1 123(2) 4_556 . ?
C1 N1 C14 118.4(12) . . ?
C1 N1 C14 118.4(12) 4_556 . ?
N1 C1 C2 118.4(14) . . ?
N1 C1 C8 123(2) . . ?
C2 C1 C8 117.2(13) . . ?
C16 C14 N1 120.9(13) 4_556 . ?
C16 C14 N1 120.9(13) . . ?
C16 C14 C16 118(3) 4_556 . ?
C1 C2 H2 119.3 . . ?
C1 C2 C3 121.4(15) . . ?
C3 C2 H2 119.3 . . ?
C13 C8 C1 126(3) . . ?
C13 C8 C9 120.0 . . ?
C9 C8 C1 114(3) . . ?
C8 C13 H13 120.0 . . ?
C8 C13 C12 120.0 . . ?
C12 C13 H13 120.0 . . ?
C13 C12 H12 120.0 . . ?
C11 C12 C13 120.0 . . ?
C11 C12 H12 120.0 . . ?
C12 C11 H11 120.0 . . ?
C10 C11 C12 120.0 . . ?
C10 C11 H11 120.0 . . ?
C11 C10 H10 120.0 . . ?
C11 C10 C9 120.0 . . ?
C9 C10 H10 120.0 . . ?
C8 C9 H9 120.0 . . ?
C10 C9 C8 120.0 . . ?
C10 C9 H9 120.0 . . ?
C2 C3 C4 121.4(13) . . ?
C2 C3 C4 121.4(13) 4_556 . ?
C2 C3 C2 117(3) . 4_556 ?
O1 C17 C15 121.6(14) . 4_556 ?
O1 C17 C15 121.6(14) . . ?
C15 C17 C15 117(3) . 4_556 ?
C4 C5 H5 119.0 . . ?
C6 C5 C4 122.0(16) . . ?
C6 C5 H5 119.0 . . ?
C5 C6 H6 120.1 . . ?
C7 C6 C5 119.7(19) . . ?
C7 C6 H6 120.1 . . ?
C6 C7 C6 120(3) 4_556 . ?
C6 C7 H7 119.9 4_556 . ?
C6 C7 H7 119.9 . . ?
C14 C16 H16 119.6 . . ?
C14 C16 C15 120.8(15) . . ?
C15 C16 H16 119.6 . . ?
C17 C15 C16 121.7(16) . . ?
C17 C15 H15 119.2 . . ?
C16 C15 H15 119.2 . . ?

loop_
_geom_bond_atom_site_label_1
_geom_bond_atom_site_label_2
_geom_bond_distance
_geom_bond_site_symmetry_2
_geom_bond_publ_flag
C4 C3 1.47(4) . ?
C4 C5 1.406(18) . ?
C4 C5 1.406(18) 4_556 ?
N1 C1 1.36(2) . ?
N1 C1 1.36(2) 4_556 ?
N1 C14 1.46(4) . ?
C1 C2 1.368(18) . ?
C1 C8 1.49(2) . ?
C14 C16 1.395(17) 4_556 ?
C14 C16 1.395(17) . ?
C2 H2 0.9300 . ?
C2 C3 1.405(18) . ?
C8 C13 1.3900 . ?
C8 C9 1.3900 . ?
C13 H13 0.9300 . ?
C13 C12 1.3900 . ?
C12 H12 0.9300 . ?
C12 C11 1.3900 . ?
C11 H11 0.9300 . ?
C11 C10 1.3900 . ?
C10 H10 0.9300 . ?
C10 C9 1.3900 . ?
C9 H9 0.9300 . ?
C17 O1 1.26(4) . ?
C17 C15 1.403(18) . ?
C17 C15 1.403(18) 4_556 ?
C5 H5 0.9300 . ?
C5 C6 1.394(19) . ?
C6 H6 0.9300 . ?
C6 C7 1.381(19) . ?
C7 H7 0.9300 . ?
O3W O4W 1.02(7) . ?
C16 H16 0.9300 . ?
C16 C15 1.413(19) . ?
C15 H15 0.9300 . ?

loop_
_geom_torsion_atom_site_label_1
_geom_torsion_atom_site_label_2
_geom_torsion_atom_site_label_3
_geom_torsion_atom_site_label_4
_geom_torsion
_geom_torsion_site_symmetry_1
_geom_torsion_site_symmetry_2
_geom_torsion_site_symmetry_3
_geom_torsion_site_symmetry_4
_geom_torsion_publ_flag
C4 C5 C6 C7 0(2) . . . . ?
N1 C1 C2 C3 1(2) . . . . ?
N1 C1 C8 C13 40(6) . . . . ?
N1 C1 C8 C9 -139(4) . . . . ?
N1 C14 C16 C15 -178.9(18) . . . . ?
C1 N1 C1 C2 -0.6(11) 4_556 . . . ?
C1 N1 C1 C8 -164(6) 4_556 . . . ?
C1 N1 C14 C16 -123(3) . . . 4_556 ?
C1 N1 C14 C16 57(3) . . . . ?
C1 N1 C14 C16 57(3) 4_556 . . 4_556 ?
C1 N1 C14 C16 -123(3) 4_556 . . . ?
C1 C2 C3 C4 179.4(12) . . . . ?
C1 C2 C3 C2 -0.6(12) . . . 4_556 ?
C1 C8 C13 C12 -180(3) . . . . ?
C1 C8 C9 C10 180(3) . . . . ?
C14 N1 C1 C2 179.4(11) . . . . ?
C14 N1 C1 C8 16(6) . . . . ?
C14 C16 C15 C17 -2(4) . . . . ?
C2 C1 C8 C13 -123.5(16) . . . . ?
C2 C1 C8 C9 57(3) . . . . ?
C8 C1 C2 C3 166(6) . . . . ?
C8 C13 C12 C11 0.0 . . . . ?
C13 C8 C9 C10 0.0 . . . . ?
C13 C12 C11 C10 0.0 . . . . ?
C12 C11 C10 C9 0.0 . . . . ?
C11 C10 C9 C8 0.0 . . . . ?
C9 C8 C13 C12 0.0 . . . . ?
C3 C4 C5 C6 -179.9(11) . . . . ?
C5 C4 C3 C2 49(4) 4_556 . . . ?
C5 C4 C3 C2 49(4) . . . 4_556 ?
C5 C4 C3 C2 -131(4) 4_556 . . 4_556 ?
C5 C4 C3 C2 -131(4) . . . . ?
C5 C4 C5 C6 0.1(11) 4_556 . . . ?
C5 C6 C7 C6 0.1(11) . . . 4_556 ?
O1 C17 C15 C16 -178.9(18) . . . . ?
C16 C14 C16 C15 1.1(18) 4_556 . . . ?
C15 C17 C15 C16 1.1(18) 4_556 . . . ?
